data_7064172
loop_
_publ_author_name
'Awe, Babatunde'
'Swart, Glendin'
'Erasmus, Elizabeth'
'Landman, Maril\'e'
'Malan, Frederick Pieter'

_publ_section_title
;
 Unlocking reactivity: synthetic, structural and catalytic exploration of
 ruthenium(II) complexes featuring pdc and NHC ligands
;
_journal_name_full 'New Journal of Chemistry'
_journal_paper_doi 10.1039/D5NJ03988F
_journal_year 2026
_chemical_formula_moiety 'C26 H24 N4 O4 Ru, C2 H4 Cl2'
_chemical_formula_sum 'C28 H28 Cl2 N4 O4 Ru'
_chemical_formula_weight 656.51
_space_group_crystal_system triclinic
_space_group_IT_number 2
_space_group_name_Hall '-P 1'
_space_group_name_H-M_alt 'P -1'
_atom_sites_solution_hydrogens mixed
_atom_sites_solution_primary dual
_audit_creation_date 2025-11-07
_audit_creation_method
;
Olex2 1.3-ac4
(compiled 2018.12.18 svn.r3554 for Rigaku Oxford Diffraction, GUI svn.r1)
;
_audit_update_record
;
2025-11-28 deposited with the CCDC.	2025-12-08 downloaded from the CCDC.
;
_cell_angle_alpha 108.467(2)
_cell_angle_beta 104.5560(10)
_cell_angle_gamma 107.864(2)
_cell_formula_units_Z 2
_cell_length_a 8.35780(10)
_cell_length_b 13.6138(3)
_cell_length_c 14.4275(2)
_cell_measurement_reflns_used 24195
_cell_measurement_temperature 150.00(2)
_cell_measurement_theta_max 78.8490
_cell_measurement_theta_min 3.4910
_cell_volume 1367.11(5)
_computing_cell_refinement 'CrysAlisPro 1.171.41.123a (Rigaku OD, 2022)'
_computing_data_collection 'CrysAlisPro 1.171.41.123a (Rigaku OD, 2022)'
_computing_data_reduction 'CrysAlisPro 1.171.41.123a (Rigaku OD, 2022)'
_computing_molecular_graphics 'Olex2 (Dolomanov et al., 2009)'
_computing_publication_material 'Olex2 (Dolomanov et al., 2009)'
_computing_structure_refinement 'ShelXL (Sheldrick, 2015)'
_computing_structure_solution 'ShelXT (Sheldrick, 2015)'
_diffrn_ambient_environment N~2~
_diffrn_ambient_temperature 150.00(2)
_diffrn_detector 'Hybrid Pixel Array Detector'
_diffrn_detector_area_resol_mean 10.0000
_diffrn_detector_type HyPix
_diffrn_measured_fraction_theta_full 1.000
_diffrn_measured_fraction_theta_max 0.970
_diffrn_measurement_details
;
List of Runs (angles in degrees, time in seconds):

  # Type    Start    End  Width  t~exp~   \w     \q     \k     \f   Frames
#--------------------------------------------------------------------------
  1  \w     97.00 175.00   0.50    0.06    --  110.25  15.00   0.00  156
  2  \w     97.00 175.00   0.50    0.06    --  110.25  15.00-120.00  156
  3  \w     94.00 178.00   0.50    0.06    --  110.25  61.00  60.00  168
  4  \w     97.00 175.00   0.50    0.06    --  110.25  15.00  60.00  156
  5  \w     24.00 119.00   0.50    0.05    --   46.96  77.00 150.00  190
  6  \w     -5.00  29.00   0.50    0.05    --  -46.96  19.00   0.00   68
  7  \w     -5.00  29.00   0.50    0.05    --  -46.96  19.00 -90.00   68
  8  \w     -5.00  29.00   0.50    0.05    --  -46.96  19.00 150.00   68
  9  \w    -27.00  13.00   0.50    0.05    --   46.96 -19.00 150.00   80
 10  \w    -24.00  62.00   0.50    0.05    --   46.96 -57.00  30.00  172
 11  \w    -27.00  13.00   0.50    0.05    --   46.96 -19.00  90.00   80
 12  \w    -27.00  13.00   0.50    0.05    --   46.96 -19.00 -60.00   80
 13  \w     79.00 178.00   0.50    0.06    --  110.25 125.00 -60.00  198
 14  \w     88.00 178.00   0.50    0.06    --  110.25 106.00  68.00  180
 15  \w     38.00 133.00   0.50    0.06    --  110.25 -77.00 -30.00  190
 16  \w     38.00 133.00   0.50    0.06    --  110.25 -77.00-120.00  190
 17  \w     38.00  80.00   0.50    0.06    --  110.25 -61.00-180.00   84
 18  \w     38.00  80.00   0.50    0.06    --  110.25 -61.00 -60.00   84
 19  \w     38.00  80.00   0.50    0.06    --  110.25 -61.00  60.00   84
 20  \w     38.00 106.00   0.50    0.06    --  110.25 -94.00  60.00  136
 21  \w     38.00 111.00   0.50    0.06    --  110.25-125.00  30.00  146
 22  \w     38.00 111.00   0.50    0.06    --  110.25-125.00 -30.00  146
 23  \w     38.00 111.00   0.50    0.06    --  110.25-125.00 -60.00  146
 24  \w     38.00 111.00   0.50    0.06    --  110.25-125.00-120.00  146
 25  \w     38.00 111.00   0.50    0.06    --  110.25-125.00 -90.00  146
 26  \w     38.00 111.00   0.50    0.06    --  110.25-125.00-150.00  146
 27  \w     38.00 111.00   0.50    0.06    --  110.25-125.00-180.00  146
 28  \w     38.00 108.00   0.50    0.06    --  110.25-106.00 -31.00  140
 29  \w      3.00  84.00   0.50    0.05    --   46.96-106.00 -31.00  162
 30  \w     38.00 111.00   0.50    0.06    --  110.25-125.00  60.00  146
 31  \w     38.00 106.00   0.50    0.06    --  110.25 -94.00 120.00  136
 32  \w    -84.00   1.00   0.50    0.05    --  -46.96 106.00  68.00  170
 33  \w   -112.00 -29.00   0.50    0.06    -- -102.00 125.00  90.00  166
 34  \w   -112.00 -29.00   0.50    0.06    -- -102.00 125.00 120.00  166
 35  \w   -107.00 -29.00   0.50    0.06    -- -102.00 106.00  68.00  156
 36  \w   -124.00 -29.00   0.50    0.06    -- -102.00 142.00  -4.00  190
 37  \w   -125.00 -29.00   0.50    0.06    -- -102.00 143.00 -53.10  192
 38  \w   -123.00 -29.00   0.50    0.06    -- -102.00 141.00-100.23  188
 39  \w   -175.00 -84.00   0.50    0.06    -- -102.00-106.00 -31.00  182
 40  \w   -174.00 -88.00   0.50    0.06    -- -102.00 -54.00-101.90  172
 41  \w   -174.00 -87.00   0.50    0.06    -- -102.00 -55.00  72.20  174
 42  \w   -175.00 -85.00   0.50    0.06    -- -102.00 -61.00 141.97  180
 43  \w   -174.00 -88.00   0.50    0.06    -- -102.00 -54.00 176.00  172
 44  \w   -119.00 -74.00   0.50    0.05    --  -46.96-125.00 120.00   90
 45  \w   -174.00 -89.00   0.50    0.06    -- -102.00 -46.00  34.24  170
 46  \w   -174.00 -88.00   0.50    0.06    -- -102.00 -53.00  -3.97  172
;
_diffrn_measurement_device 'four-circle diffractometer'
_diffrn_measurement_device_type 'XtaLAB Synergy R, DW system, HyPix'
_diffrn_measurement_method '\w scans'
_diffrn_orient_matrix_type 'CrysAlisPro convention (1999,Acta A55,543-557)'
_diffrn_orient_matrix_UB_11 -0.0451997000
_diffrn_orient_matrix_UB_12 -0.0877865000
_diffrn_orient_matrix_UB_13 -0.1119547000
_diffrn_orient_matrix_UB_21 0.0348718000
_diffrn_orient_matrix_UB_22 0.0955712000
_diffrn_orient_matrix_UB_23 -0.0378470000
_diffrn_orient_matrix_UB_31 0.2020254000
_diffrn_orient_matrix_UB_32 0.0213810000
_diffrn_orient_matrix_UB_33 0.0304382000
_diffrn_radiation_monochromator mirror
_diffrn_radiation_probe x-ray
_diffrn_radiation_type CuK\a
_diffrn_radiation_wavelength 1.54184
_diffrn_reflns_av_R_equivalents 0.0554
_diffrn_reflns_av_unetI/netI 0.0371
_diffrn_reflns_Laue_measured_fraction_full 1.000
_diffrn_reflns_Laue_measured_fraction_max 0.970
_diffrn_reflns_limit_h_max 10
_diffrn_reflns_limit_h_min -8
_diffrn_reflns_limit_k_max 17
_diffrn_reflns_limit_k_min -17
_diffrn_reflns_limit_l_max 18
_diffrn_reflns_limit_l_min -18
_diffrn_reflns_number 28083
_diffrn_reflns_point_group_measured_fraction_full 1.000
_diffrn_reflns_point_group_measured_fraction_max 0.970
_diffrn_reflns_theta_full 67.684
_diffrn_reflns_theta_max 78.975
_diffrn_reflns_theta_min 3.501
_diffrn_source 'Rotating-anode X-ray tube'
_diffrn_source_type 'Rigaku (Cu) X-ray Source'
_exptl_absorpt_coefficient_mu 6.791
_exptl_absorpt_correction_T_max 1.00000
_exptl_absorpt_correction_T_min 0.52346
_exptl_absorpt_correction_type multi-scan
_exptl_absorpt_process_details
;
CrysAlisPro 1.171.41.123a (Rigaku Oxford Diffraction, 2022)
Empirical absorption correction using spherical harmonics,
implemented in SCALE3 ABSPACK scaling algorithm.
;
_exptl_crystal_colour red
_exptl_crystal_density_diffrn 1.595
_exptl_crystal_description blade
_exptl_crystal_F_000 668
_exptl_crystal_size_max 0.298
_exptl_crystal_size_mid 0.180
_exptl_crystal_size_min 0.100
_refine_diff_density_max 1.100
_refine_diff_density_min -0.943
_refine_diff_density_rms 0.084
_refine_ls_extinction_coef 0.00125(15)
_refine_ls_extinction_expression Fc^*^=kFc[1+0.001xFc^2^\l^3^/sin(2\q)]^-1/4^
_refine_ls_extinction_method SHELXL
_refine_ls_goodness_of_fit_ref 1.055
_refine_ls_hydrogen_treatment mixed
_refine_ls_matrix_type full
_refine_ls_number_parameters 361
_refine_ls_number_reflns 5752
_refine_ls_number_restraints 0
_refine_ls_restrained_S_all 1.055
_refine_ls_R_factor_all 0.0329
_refine_ls_R_factor_gt 0.0323
_refine_ls_shift/su_max 0.002
_refine_ls_shift/su_mean 0.000
_refine_ls_structure_factor_coef Fsqd
_refine_ls_weighting_details 'w=1/[\s^2^(Fo^2^)+(0.0399P)^2^+1.7405P] where P=(Fo^2^+2Fc^2^)/3'
_refine_ls_weighting_scheme calc
_refine_ls_wR_factor_gt 0.0836
_refine_ls_wR_factor_ref 0.0840
_reflns_Friedel_coverage 0.000
_reflns_number_gt 5571
_reflns_number_total 5752
_reflns_threshold_expression 'I > 2\s(I)'
_cod_data_source_file d5nj03988f2.cif
_cod_data_source_block exp_193_auto
_cod_original_cell_volume 1367.11(4)
_cod_database_code 7064172
_shelxl_version_number 2013-3
_chemical_oxdiff_formula 'C20 H20 N4 O4 Ru Cl'
_shelx_space_group_comment
;
The symmetry employed for this shelxl refinement is uniquely defined
by the following loop, which should always be used as a source of
symmetry information in preference to the above space-group names.
They are only intended as comments.
;
_diffrn_oxdiff_digest_frames
;
0115041ea59a0ef09c68171f110d803a2e000356c94
;
_reflns_odcompleteness_completeness 99.85
_reflns_odcompleteness_iscentric 1
_reflns_odcompleteness_theta 71.98
_olex2_refinement_description
;
1. Fixed Uiso
 At 1.2 times of:
  All C(H) groups, All C(H,H) groups
 At 1.5 times of:
  All C(H,H,H) groups
2.a Secondary CH2 refined with riding coordinates:
 C12(H12A,H12B), C28(H28A,H28B), C27(H27A,H27B)
2.b Aromatic/amide H refined with riding coordinates:
 C20(H20), C17(H17), C19(H19), C5(H5), C22(H22), C9(H9), C16(H16), C4(H4),
 C3(H3), C26(H26), C10(H10), C24(H24), C23(H23), C25(H25)
2.c Idealised Me refined as rotating group:
 C15(H15A,H15B,H15C), C11(H11A,H11B,H11C)
;
_olex2_submission_special_instructions 'No special instructions were received'
_oxdiff_exptl_absorpt_empirical_details
;
Empirical correction (ABSPACK) includes:
- Absorption correction using spherical harmonics
- Frame scaling
;
_oxdiff_exptl_absorpt_empirical_full_max 1.897
_oxdiff_exptl_absorpt_empirical_full_min 0.572

loop_
_space_group_symop_operation_xyz
'x, y, z'
'-x, -y, -z'

loop_
_atom_site_label
_atom_site_type_symbol
_atom_site_fract_x
_atom_site_fract_y
_atom_site_fract_z
_atom_site_U_iso_or_equiv
_atom_site_adp_type
_atom_site_occupancy
_atom_site_site_symmetry_order
_atom_site_calc_flag
_atom_site_refinement_flags_posn
_atom_site_refinement_flags_adp
_atom_site_refinement_flags_occupancy
_atom_site_disorder_assembly
_atom_site_disorder_group
Ru1 Ru 0.05825(2) 0.65865(2) 0.82347(2) 0.01654(8) Uani 1 1 d . . . . .
Cl2 Cl -0.59848(13) 0.75974(8) 0.32030(8) 0.0557(2) Uani 1 1 d . . . . .
Cl1 Cl -0.24020(14) 1.01423(10) 0.44016(10) 0.0692(3) Uani 1 1 d . . . . .
O1 O 0.1682(2) 0.54201(14) 0.84029(13) 0.0200(3) Uani 1 1 d . . . . .
O3 O -0.0925(2) 0.72196(16) 0.73589(15) 0.0248(4) Uani 1 1 d . . . . .
O2 O 0.1586(2) 0.37141(15) 0.75166(15) 0.0260(4) Uani 1 1 d . . . . .
N1 N -0.0469(3) 0.53713(17) 0.67462(16) 0.0183(4) Uani 1 1 d . . . . .
N4 N 0.2938(3) 0.75472(17) 0.80083(16) 0.0194(4) Uani 1 1 d . . . . .
O4 O -0.2661(3) 0.6828(2) 0.57088(18) 0.0428(5) Uani 1 1 d . . . . .
N3 N -0.1047(3) 0.6056(2) 0.96542(17) 0.0246(4) Uani 1 1 d . . . . .
N2 N -0.3312(3) 0.52739(19) 0.81740(18) 0.0236(4) Uani 1 1 d . . . . .
C2 C -0.0147(3) 0.4434(2) 0.65701(19) 0.0201(5) Uani 1 1 d . . . . .
C1 C 0.1122(3) 0.4495(2) 0.75580(19) 0.0192(5) Uani 1 1 d . . . . .
C20 C 0.4409(3) 0.7312(2) 0.8096(2) 0.0207(5) Uani 1 1 d . . . . .
H20 H 0.4370 0.6653 0.8203 0.025 Uiso 1 1 calc R . . . .
C18 C 0.6087(3) 0.8966(2) 0.7897(2) 0.0214(5) Uani 1 1 d . . . . .
C6 C -0.1537(3) 0.5492(2) 0.5964(2) 0.0226(5) Uani 1 1 d . . . . .
C17 C 0.4552(3) 0.9199(2) 0.7791(2) 0.0238(5) Uani 1 1 d . . . . .
H17 H 0.4551 0.9851 0.7680 0.029 Uiso 1 1 calc R . . . .
C14 C 0.1227(4) 0.8098(2) 0.9615(2) 0.0254(5) Uani 1 1 d . . . . .
H14A H 0.209(5) 0.880(3) 0.964(3) 0.031 Uiso 1 1 d R . . . .
H14B H 0.013(5) 0.817(3) 0.969(3) 0.031 Uiso 1 1 d R . . . .
C13 C 0.1914(3) 0.7411(2) 0.99655(18) 0.0238(5) Uani 1 1 d . . . . .
C19 C 0.5973(3) 0.7981(2) 0.8038(2) 0.0229(5) Uani 1 1 d . . . . .
H19 H 0.6965 0.7771 0.8093 0.027 Uiso 1 1 calc R . . . .
C21 C 0.7775(3) 0.9750(2) 0.7899(2) 0.0248(5) Uani 1 1 d . . . . .
C5 C -0.2387(4) 0.4623(3) 0.4952(2) 0.0316(6) Uani 1 1 d . . . . .
H5 H -0.3158 0.4698 0.4396 0.038 Uiso 1 1 calc R . . . .
C22 C 0.7707(4) 1.0429(2) 0.7352(2) 0.0322(6) Uani 1 1 d . . . . .
H22 H 0.6561 1.0368 0.6949 0.039 Uiso 1 1 calc R . . . .
C12 C 0.0857(4) 0.6647(3) 1.0376(2) 0.0274(5) Uani 1 1 d . . . . .
H12A H 0.1358 0.6086 1.0424 0.033 Uiso 1 1 calc R . . . .
H12B H 0.0966 0.7112 1.1092 0.033 Uiso 1 1 calc R . . . .
C8 C -0.1477(3) 0.5858(2) 0.86232(19) 0.0201(5) Uani 1 1 d . . . . .
C9 C -0.4000(4) 0.5122(3) 0.8924(2) 0.0319(6) Uani 1 1 d . . . . .
H9 H -0.5246 0.4740 0.8802 0.038 Uiso 1 1 calc R . . . .
C16 C 0.3030(3) 0.8480(2) 0.7847(2) 0.0231(5) Uani 1 1 d . . . . .
H16 H 0.2000 0.8654 0.7768 0.028 Uiso 1 1 calc R . . . .
C7 C -0.1742(3) 0.6602(2) 0.6348(2) 0.0260(5) Uani 1 1 d . . . . .
C4 C -0.2104(4) 0.3640(3) 0.4757(2) 0.0335(6) Uani 1 1 d . . . . .
H4 H -0.2695 0.3032 0.4066 0.040 Uiso 1 1 calc R . . . .
C3 C -0.0957(4) 0.3539(2) 0.5572(2) 0.0272(5) Uani 1 1 d . . . . .
H3 H -0.0737 0.2873 0.5445 0.033 Uiso 1 1 calc R . . . .
C26 C 0.9470(4) 0.9852(2) 0.8479(3) 0.0323(6) Uani 1 1 d . . . . .
H26 H 0.9542 0.9387 0.8845 0.039 Uiso 1 1 calc R . . . .
C10 C -0.2577(4) 0.5615(3) 0.9854(2) 0.0325(6) Uani 1 1 d . . . . .
H10 H -0.2616 0.5654 1.0516 0.039 Uiso 1 1 calc R . . . .
C15 C 0.3929(4) 0.7723(2) 1.0402(2) 0.0297(6) Uani 1 1 d . . . . .
H15A H 0.4145 0.7042 1.0116 0.044 Uiso 1 1 calc GR . . . .
H15B H 0.4386 0.8027 1.1176 0.044 Uiso 1 1 calc GR . . . .
H15C H 0.4567 0.8303 1.0199 0.044 Uiso 1 1 calc GR . . . .
C11 C -0.4454(3) 0.4881(2) 0.7067(2) 0.0270(5) Uani 1 1 d . . . . .
H11A H -0.4361 0.5542 0.6910 0.041 Uiso 1 1 calc GR . . . .
H11B H -0.5724 0.4440 0.6938 0.041 Uiso 1 1 calc GR . . . .
H11C H -0.4044 0.4399 0.6610 0.041 Uiso 1 1 calc GR . . . .
C24 C 1.0974(4) 1.1296(3) 0.7984(3) 0.0429(8) Uani 1 1 d . . . . .
H24 H 1.2063 1.1825 0.8018 0.051 Uiso 1 1 calc R . . . .
C23 C 0.9300(5) 1.1192(3) 0.7393(3) 0.0409(7) Uani 1 1 d . . . . .
H23 H 0.9238 1.1645 0.7012 0.049 Uiso 1 1 calc R . . . .
C25 C 1.1057(4) 1.0627(3) 0.8527(3) 0.0417(8) Uani 1 1 d . . . . .
H25 H 1.2207 1.0699 0.8935 0.050 Uiso 1 1 calc R . . . .
C28 C -0.4387(5) 0.8235(3) 0.4539(3) 0.0486(8) Uani 1 1 d . . . . .
H28A H -0.4784 0.8735 0.5002 0.058 Uiso 1 1 calc R . . . .
H28B H -0.4369 0.7628 0.4774 0.058 Uiso 1 1 calc R . . . .
C27 C -0.2526(5) 0.8915(4) 0.4658(4) 0.0559(10) Uani 1 1 d . . . . .
H27A H -0.2160 0.8430 0.4160 0.067 Uiso 1 1 calc R . . . .
H27B H -0.1662 0.9170 0.5387 0.067 Uiso 1 1 calc R . . . .

loop_
_atom_site_aniso_label
_atom_site_aniso_U_11
_atom_site_aniso_U_22
_atom_site_aniso_U_33
_atom_site_aniso_U_23
_atom_site_aniso_U_13
_atom_site_aniso_U_12
Ru1 0.01347(11) 0.02084(11) 0.01453(11) 0.00734(8) 0.00484(7) 0.00695(7)
Cl2 0.0561(5) 0.0466(5) 0.0513(5) 0.0243(4) -0.0005(4) 0.0188(4)
Cl1 0.0499(5) 0.0626(6) 0.0836(8) 0.0413(6) 0.0121(5) 0.0102(4)
O1 0.0175(8) 0.0229(8) 0.0177(8) 0.0096(7) 0.0037(6) 0.0076(7)
O3 0.0223(9) 0.0293(9) 0.0262(9) 0.0140(8) 0.0095(7) 0.0129(7)
O2 0.0252(9) 0.0230(9) 0.0294(10) 0.0120(8) 0.0082(8) 0.0107(7)
N1 0.0140(9) 0.0232(10) 0.0166(9) 0.0092(8) 0.0060(7) 0.0054(8)
N4 0.0161(9) 0.0214(10) 0.0188(10) 0.0079(8) 0.0063(8) 0.0069(8)
O4 0.0446(13) 0.0541(14) 0.0377(12) 0.0272(11) 0.0070(10) 0.0298(11)
N3 0.0205(10) 0.0380(12) 0.0206(10) 0.0159(9) 0.0099(8) 0.0136(9)
N2 0.0180(10) 0.0322(11) 0.0249(11) 0.0164(9) 0.0097(9) 0.0102(9)
C2 0.0181(11) 0.0211(11) 0.0186(11) 0.0084(9) 0.0075(9) 0.0052(9)
C1 0.0158(10) 0.0221(11) 0.0205(11) 0.0110(9) 0.0080(9) 0.0064(9)
C20 0.0182(11) 0.0201(11) 0.0240(12) 0.0091(10) 0.0080(9) 0.0089(9)
C18 0.0192(11) 0.0184(11) 0.0206(11) 0.0048(9) 0.0067(9) 0.0050(9)
C6 0.0163(11) 0.0336(13) 0.0182(11) 0.0141(10) 0.0057(9) 0.0084(10)
C17 0.0231(12) 0.0193(11) 0.0292(13) 0.0102(10) 0.0103(10) 0.0091(10)
C14 0.0292(13) 0.0233(12) 0.0197(12) 0.0029(10) 0.0099(10) 0.0121(11)
C13 0.0223(12) 0.0290(13) 0.0082(10) -0.0003(9) 0.0016(9) 0.0081(10)
C19 0.0184(11) 0.0232(12) 0.0279(13) 0.0105(10) 0.0097(10) 0.0095(9)
C21 0.0219(12) 0.0183(11) 0.0301(13) 0.0064(10) 0.0117(10) 0.0061(9)
C5 0.0249(13) 0.0435(16) 0.0196(12) 0.0148(12) 0.0021(10) 0.0099(12)
C22 0.0276(14) 0.0285(14) 0.0402(16) 0.0160(12) 0.0148(12) 0.0087(11)
C12 0.0255(13) 0.0420(15) 0.0165(11) 0.0140(11) 0.0078(10) 0.0151(11)
C8 0.0170(11) 0.0271(12) 0.0207(12) 0.0133(10) 0.0075(9) 0.0116(9)
C9 0.0228(13) 0.0509(17) 0.0361(15) 0.0293(14) 0.0171(12) 0.0172(12)
C16 0.0194(11) 0.0235(12) 0.0279(13) 0.0111(10) 0.0093(10) 0.0105(10)
C7 0.0194(12) 0.0363(14) 0.0274(13) 0.0185(11) 0.0076(10) 0.0140(11)
C4 0.0339(15) 0.0338(15) 0.0154(12) 0.0031(11) 0.0033(11) 0.0054(12)
C3 0.0287(13) 0.0261(13) 0.0215(12) 0.0070(10) 0.0106(11) 0.0073(11)
C26 0.0231(13) 0.0243(13) 0.0468(17) 0.0134(12) 0.0139(12) 0.0083(11)
C10 0.0270(14) 0.0553(18) 0.0308(14) 0.0271(14) 0.0185(12) 0.0216(13)
C15 0.0218(13) 0.0352(14) 0.0199(12) 0.0058(11) 0.0021(10) 0.0081(11)
C11 0.0187(12) 0.0356(14) 0.0253(13) 0.0166(11) 0.0055(10) 0.0081(10)
C24 0.0293(15) 0.0273(14) 0.070(2) 0.0155(15) 0.0300(16) 0.0057(12)
C23 0.0435(18) 0.0304(15) 0.054(2) 0.0207(14) 0.0293(16) 0.0105(13)
C25 0.0219(14) 0.0298(15) 0.068(2) 0.0160(15) 0.0181(14) 0.0081(11)
C28 0.052(2) 0.0485(19) 0.0441(19) 0.0229(16) 0.0113(16) 0.0217(17)
C27 0.047(2) 0.066(2) 0.058(2) 0.031(2) 0.0105(18) 0.0299(19)

loop_
_atom_type_symbol
_atom_type_description
_atom_type_scat_dispersion_real
_atom_type_scat_dispersion_imag
_atom_type_scat_source
C C 0.0181 0.0091 'International Tables Vol C Tables 4.2.6.8 and 6.1.1.4'
H H 0.0000 0.0000 'International Tables Vol C Tables 4.2.6.8 and 6.1.1.4'
Cl Cl 0.3639 0.7018 'International Tables Vol C Tables 4.2.6.8 and 6.1.1.4'
N N 0.0311 0.0180 'International Tables Vol C Tables 4.2.6.8 and 6.1.1.4'
O O 0.0492 0.0322 'International Tables Vol C Tables 4.2.6.8 and 6.1.1.4'
Ru Ru 0.0552 3.2960 'International Tables Vol C Tables 4.2.6.8 and 6.1.1.4'

loop_
_geom_angle_atom_site_label_1
_geom_angle_atom_site_label_2
_geom_angle_atom_site_label_3
_geom_angle
_geom_angle_site_symmetry_1
_geom_angle_site_symmetry_3
_geom_angle_publ_flag
O1 Ru1 O3 154.22(7) . . ?
O1 Ru1 N4 90.82(7) . . ?
O1 Ru1 C14 119.65(9) . . ?
O1 Ru1 C13 82.57(8) . . ?
O3 Ru1 N4 87.78(7) . . ?
O3 Ru1 C14 86.07(9) . . ?
O3 Ru1 C13 123.20(9) . . ?
N1 Ru1 O1 77.28(7) . . ?
N1 Ru1 O3 77.04(8) . . ?
N1 Ru1 N4 91.74(8) . . ?
N1 Ru1 C14 163.06(10) . . ?
N1 Ru1 C13 159.08(10) . . ?
N1 Ru1 C8 95.35(9) . . ?
N4 Ru1 C13 94.14(9) . . ?
C14 Ru1 N4 88.90(9) . . ?
C14 Ru1 C13 37.37(10) . . ?
C8 Ru1 O1 91.27(8) . . ?
C8 Ru1 O3 93.27(8) . . ?
C8 Ru1 N4 172.89(9) . . ?
C8 Ru1 C14 84.16(10) . . ?
C8 Ru1 C13 79.40(10) . . ?
C1 O1 Ru1 115.99(15) . . ?
C7 O3 Ru1 116.42(16) . . ?
C2 N1 Ru1 118.83(16) . . ?
C6 N1 Ru1 119.31(17) . . ?
C6 N1 C2 121.8(2) . . ?
C20 N4 Ru1 123.43(17) . . ?
C16 N4 Ru1 119.52(16) . . ?
C16 N4 C20 116.9(2) . . ?
C8 N3 C12 119.2(2) . . ?
C8 N3 C10 111.7(2) . . ?
C10 N3 C12 129.1(2) . . ?
C8 N2 C9 110.6(2) . . ?
C8 N2 C11 125.9(2) . . ?
C9 N2 C11 123.5(2) . . ?
N1 C2 C1 112.6(2) . . ?
N1 C2 C3 120.7(2) . . ?
C3 C2 C1 126.6(2) . . ?
O1 C1 C2 115.0(2) . . ?
O2 C1 O1 124.8(2) . . ?
O2 C1 C2 120.2(2) . . ?
N4 C20 H20 118.3 . . ?
N4 C20 C19 123.4(2) . . ?
C19 C20 H20 118.3 . . ?
C17 C18 C21 121.5(2) . . ?
C19 C18 C17 116.7(2) . . ?
C19 C18 C21 121.8(2) . . ?
N1 C6 C5 120.0(3) . . ?
N1 C6 C7 112.7(2) . . ?
C5 C6 C7 127.2(2) . . ?
C18 C17 H17 120.0 . . ?
C16 C17 C18 120.0(2) . . ?
C16 C17 H17 120.0 . . ?
Ru1 C14 H14A 112(2) . . ?
Ru1 C14 H14B 112(2) . . ?
H14A C14 H14B 112(3) . . ?
C13 C14 Ru1 72.40(14) . . ?
C13 C14 H14A 119(2) . . ?
C13 C14 H14B 122(2) . . ?
C14 C13 Ru1 70.23(14) . . ?
C14 C13 C12 120.2(2) . . ?
C14 C13 C15 121.9(3) . . ?
C12 C13 Ru1 107.29(16) . . ?
C15 C13 Ru1 115.23(17) . . ?
C15 C13 C12 112.8(2) . . ?
C20 C19 C18 119.8(2) . . ?
C20 C19 H19 120.1 . . ?
C18 C19 H19 120.1 . . ?
C22 C21 C18 121.0(2) . . ?
C26 C21 C18 120.4(2) . . ?
C26 C21 C22 118.5(2) . . ?
C6 C5 H5 120.4 . . ?
C6 C5 C4 119.2(3) . . ?
C4 C5 H5 120.4 . . ?
C21 C22 H22 119.7 . . ?
C23 C22 C21 120.6(3) . . ?
C23 C22 H22 119.7 . . ?
N3 C12 C13 108.9(2) . . ?
N3 C12 H12A 109.9 . . ?
N3 C12 H12B 109.9 . . ?
C13 C12 H12A 109.9 . . ?
C13 C12 H12B 109.9 . . ?
H12A C12 H12B 108.3 . . ?
N3 C8 Ru1 116.42(17) . . ?
N2 C8 Ru1 138.90(18) . . ?
N2 C8 N3 104.3(2) . . ?
N2 C9 H9 126.4 . . ?
C10 C9 N2 107.2(2) . . ?
C10 C9 H9 126.4 . . ?
N4 C16 C17 123.2(2) . . ?
N4 C16 H16 118.4 . . ?
C17 C16 H16 118.4 . . ?
O3 C7 C6 114.5(2) . . ?
O4 C7 O3 126.1(3) . . ?
O4 C7 C6 119.4(3) . . ?
C5 C4 H4 119.9 . . ?
C5 C4 C3 120.2(3) . . ?
C3 C4 H4 119.9 . . ?
C2 C3 C4 118.1(3) . . ?
C2 C3 H3 120.9 . . ?
C4 C3 H3 120.9 . . ?
C21 C26 H26 119.7 . . ?
C25 C26 C21 120.6(3) . . ?
C25 C26 H26 119.7 . . ?
N3 C10 H10 126.9 . . ?
C9 C10 N3 106.2(2) . . ?
C9 C10 H10 126.9 . . ?
C13 C15 H15A 109.5 . . ?
C13 C15 H15B 109.5 . . ?
C13 C15 H15C 109.5 . . ?
H15A C15 H15B 109.5 . . ?
H15A C15 H15C 109.5 . . ?
H15B C15 H15C 109.5 . . ?
N2 C11 H11A 109.5 . . ?
N2 C11 H11B 109.5 . . ?
N2 C11 H11C 109.5 . . ?
H11A C11 H11B 109.5 . . ?
H11A C11 H11C 109.5 . . ?
H11B C11 H11C 109.5 . . ?
C23 C24 H24 120.1 . . ?
C25 C24 H24 120.1 . . ?
C25 C24 C23 119.7(3) . . ?
C22 C23 H23 119.9 . . ?
C24 C23 C22 120.2(3) . . ?
C24 C23 H23 119.9 . . ?
C26 C25 H25 119.8 . . ?
C24 C25 C26 120.4(3) . . ?
C24 C25 H25 119.8 . . ?
Cl2 C28 H28A 109.2 . . ?
Cl2 C28 H28B 109.2 . . ?
H28A C28 H28B 107.9 . . ?
C27 C28 Cl2 112.1(3) . . ?
C27 C28 H28A 109.2 . . ?
C27 C28 H28B 109.2 . . ?
Cl1 C27 H27A 109.3 . . ?
Cl1 C27 H27B 109.3 . . ?
C28 C27 Cl1 111.5(3) . . ?
C28 C27 H27A 109.3 . . ?
C28 C27 H27B 109.3 . . ?
H27A C27 H27B 108.0 . . ?

loop_
_geom_bond_atom_site_label_1
_geom_bond_atom_site_label_2
_geom_bond_distance
_geom_bond_site_symmetry_2
_geom_bond_publ_flag
Ru1 O1 2.1100(17) . ?
Ru1 O3 2.1173(18) . ?
Ru1 N1 2.007(2) . ?
Ru1 N4 2.170(2) . ?
Ru1 C14 2.162(2) . ?
Ru1 C13 2.190(2) . ?
Ru1 C8 2.013(2) . ?
Cl2 C28 1.786(4) . ?
Cl1 C27 1.801(4) . ?
O1 C1 1.292(3) . ?
O3 C7 1.292(3) . ?
O2 C1 1.228(3) . ?
N1 C2 1.343(3) . ?
N1 C6 1.341(3) . ?
N4 C20 1.348(3) . ?
N4 C16 1.345(3) . ?
O4 C7 1.227(3) . ?
N3 C12 1.454(3) . ?
N3 C8 1.353(3) . ?
N3 C10 1.379(3) . ?
N2 C8 1.353(3) . ?
N2 C9 1.388(3) . ?
N2 C11 1.458(3) . ?
C2 C1 1.508(3) . ?
C2 C3 1.382(4) . ?
C20 H20 0.9500 . ?
C20 C19 1.386(3) . ?
C18 C17 1.398(3) . ?
C18 C19 1.397(4) . ?
C18 C21 1.484(3) . ?
C6 C5 1.380(4) . ?
C6 C7 1.516(4) . ?
C17 H17 0.9500 . ?
C17 C16 1.386(4) . ?
C14 H14A 0.99(4) . ?
C14 H14B 0.98(3) . ?
C14 C13 1.394(4) . ?
C13 C12 1.517(4) . ?
C13 C15 1.507(4) . ?
C19 H19 0.9500 . ?
C21 C22 1.397(4) . ?
C21 C26 1.392(4) . ?
C5 H5 0.9500 . ?
C5 C4 1.384(5) . ?
C22 H22 0.9500 . ?
C22 C23 1.389(4) . ?
C12 H12A 0.9900 . ?
C12 H12B 0.9900 . ?
C9 H9 0.9500 . ?
C9 C10 1.343(4) . ?
C16 H16 0.9500 . ?
C4 H4 0.9500 . ?
C4 C3 1.391(4) . ?
C3 H3 0.9500 . ?
C26 H26 0.9500 . ?
C26 C25 1.388(4) . ?
C10 H10 0.9500 . ?
C15 H15A 0.9800 . ?
C15 H15B 0.9800 . ?
C15 H15C 0.9800 . ?
C11 H11A 0.9800 . ?
C11 H11B 0.9800 . ?
C11 H11C 0.9800 . ?
C24 H24 0.9500 . ?
C24 C23 1.381(5) . ?
C24 C25 1.382(5) . ?
C23 H23 0.9500 . ?
C25 H25 0.9500 . ?
C28 H28A 0.9900 . ?
C28 H28B 0.9900 . ?
C28 C27 1.479(6) . ?
C27 H27A 0.9900 . ?
C27 H27B 0.9900 . ?

loop_
_geom_torsion_atom_site_label_1
_geom_torsion_atom_site_label_2
_geom_torsion_atom_site_label_3
_geom_torsion_atom_site_label_4
_geom_torsion
_geom_torsion_site_symmetry_1
_geom_torsion_site_symmetry_2
_geom_torsion_site_symmetry_3
_geom_torsion_site_symmetry_4
_geom_torsion_publ_flag
Ru1 O1 C1 O2 -178.32(18) . . . . ?
Ru1 O1 C1 C2 3.5(2) . . . . ?
Ru1 O3 C7 O4 -179.2(2) . . . . ?
Ru1 O3 C7 C6 2.3(3) . . . . ?
Ru1 N1 C2 C1 -4.3(3) . . . . ?
Ru1 N1 C2 C3 175.05(18) . . . . ?
Ru1 N1 C6 C5 -174.81(19) . . . . ?
Ru1 N1 C6 C7 1.7(3) . . . . ?
Ru1 N4 C20 C19 -174.49(19) . . . . ?
Ru1 N4 C16 C17 174.0(2) . . . . ?
Ru1 C14 C13 C12 -99.0(2) . . . . ?
Ru1 C14 C13 C15 108.0(2) . . . . ?
Ru1 C13 C12 N3 -31.1(2) . . . . ?
Cl2 C28 C27 Cl1 66.1(4) . . . . ?
N1 C2 C1 O1 0.3(3) . . . . ?
N1 C2 C1 O2 -178.0(2) . . . . ?
N1 C2 C3 C4 0.3(4) . . . . ?
N1 C6 C5 C4 -0.8(4) . . . . ?
N1 C6 C7 O3 -2.6(3) . . . . ?
N1 C6 C7 O4 178.8(2) . . . . ?
N4 C20 C19 C18 1.0(4) . . . . ?
N2 C9 C10 N3 -0.2(3) . . . . ?
C2 N1 C6 C5 2.2(4) . . . . ?
C2 N1 C6 C7 178.7(2) . . . . ?
C1 C2 C3 C4 179.5(2) . . . . ?
C20 N4 C16 C17 -1.3(4) . . . . ?
C18 C17 C16 N4 0.4(4) . . . . ?
C18 C21 C22 C23 177.5(3) . . . . ?
C18 C21 C26 C25 -176.6(3) . . . . ?
C6 N1 C2 C1 178.8(2) . . . . ?
C6 N1 C2 C3 -1.9(4) . . . . ?
C6 C5 C4 C3 -0.8(4) . . . . ?
C17 C18 C19 C20 -1.9(4) . . . . ?
C17 C18 C21 C22 -28.8(4) . . . . ?
C17 C18 C21 C26 148.9(3) . . . . ?
C14 C13 C12 N3 45.6(3) . . . . ?
C19 C18 C17 C16 1.2(4) . . . . ?
C19 C18 C21 C22 153.3(3) . . . . ?
C19 C18 C21 C26 -28.9(4) . . . . ?
C21 C18 C17 C16 -176.7(2) . . . . ?
C21 C18 C19 C20 176.0(2) . . . . ?
C21 C22 C23 C24 -0.6(5) . . . . ?
C21 C26 C25 C24 -1.1(5) . . . . ?
C5 C6 C7 O3 173.6(2) . . . . ?
C5 C6 C7 O4 -5.0(4) . . . . ?
C5 C4 C3 C2 1.0(4) . . . . ?
C22 C21 C26 C25 1.2(4) . . . . ?
C12 N3 C8 Ru1 -7.4(3) . . . . ?
C12 N3 C8 N2 178.2(2) . . . . ?
C12 N3 C10 C9 -178.0(3) . . . . ?
C8 N3 C12 C13 27.0(3) . . . . ?
C8 N3 C10 C9 0.4(3) . . . . ?
C8 N2 C9 C10 -0.1(3) . . . . ?
C9 N2 C8 Ru1 -172.1(2) . . . . ?
C9 N2 C8 N3 0.3(3) . . . . ?
C16 N4 C20 C19 0.6(4) . . . . ?
C7 C6 C5 C4 -176.8(3) . . . . ?
C3 C2 C1 O1 -179.0(2) . . . . ?
C3 C2 C1 O2 2.8(4) . . . . ?
C26 C21 C22 C23 -0.3(4) . . . . ?
C10 N3 C12 C13 -154.6(3) . . . . ?
C10 N3 C8 Ru1 173.97(19) . . . . ?
C10 N3 C8 N2 -0.5(3) . . . . ?
C15 C13 C12 N3 -159.1(2) . . . . ?
C11 N2 C8 Ru1 6.0(4) . . . . ?
C11 N2 C8 N3 178.4(2) . . . . ?
C11 N2 C9 C10 -178.2(3) . . . . ?
C23 C24 C25 C26 0.1(5) . . . . ?
C25 C24 C23 C22 0.7(5) . . . . ?
